data_1544243
loop_
_publ_author_name
'Abu Thaher, Bassam'
'Schollmeyer, Dieter'
'Qeshta, Basem'
'Wahedy, Kanan M.'
'Almasri, Ihab M.'
'Morjan, Rami Y.'
'Deigner, Hans-Peter'

_publ_section_title
;
 1-(Pyridin-4-yl)-3-(2,4,6-trichlorophenyl)benz[4,5]imidazo[1,2-<i>d</i>][1,2,4]triazin-4(3<i>H</i>)-one
;
_journal_issue 10
_journal_name_full IUCrData
_journal_page_first x161529
_journal_paper_doi 10.1107/S2414314616015297
_journal_volume 1
_journal_year 2016
_chemical_formula_iupac 'C20 H10 Cl3 N5 O'
_chemical_formula_moiety 'C20 H10 Cl3 N5 O'
_chemical_formula_sum 'C20 H10 Cl3 N5 O'
_chemical_formula_weight 442.68
_chemical_name_systematic
1-(Pyridin-4-yl)-3-(2,4,6-trichlorophenyl)benz[4,5]imidazo[1,2-<i>d</i>][1,2,4]triazin-4(3<i>H</i>)-one
_space_group_crystal_system monoclinic
_space_group_IT_number 15
_space_group_name_Hall '-C 2yc'
_space_group_name_H-M_alt 'C 1 2/c 1'
_symmetry_space_group_name_Hall '-C 2yc'
_symmetry_space_group_name_H-M 'C 1 2/c 1'
_atom_sites_solution_hydrogens geom
_audit_creation_method SHELXL-2014/7
_cell_angle_alpha 90
_cell_angle_beta 126.057(4)
_cell_angle_gamma 90
_cell_formula_units_Z 8
_cell_length_a 19.5521(12)
_cell_length_b 15.1072(5)
_cell_length_c 15.5543(9)
_cell_measurement_reflns_used 12681
_cell_measurement_temperature 193(2)
_cell_measurement_theta_max 28.28
_cell_measurement_theta_min 2.58
_cell_volume 3714.3(4)
_computing_cell_refinement
;
X-AREA (Stoe & Cie, 2006)
;
_computing_data_collection
;
X-AREA (Stoe & Cie, 2006a)
;
_computing_data_reduction
;
X-RED32 (Stoe & Cie, 2006)
;
_computing_publication_material
;
SHELXL2014 (Sheldrick, 2015)
;
_computing_structure_refinement
;
SHELXL2014 (Sheldrick, 2015)
;
_computing_structure_solution
;
SIR2004 (Altomare <i>et al.</i>,  1995)
;
_diffrn_ambient_temperature 193(2)
_diffrn_detector_area_resol_mean 6.67
_diffrn_measured_fraction_theta_full 0.999
_diffrn_measured_fraction_theta_max 0.995
_diffrn_measurement_device '2-circle goniometer'
_diffrn_measurement_device_type 'Stoe IPDS 2T'
_diffrn_measurement_method 'rotation method'
_diffrn_radiation_type MoK\a
_diffrn_radiation_wavelength 0.71073
_diffrn_reflns_av_R_equivalents 0.0224
_diffrn_reflns_limit_h_max 20
_diffrn_reflns_limit_h_min -25
_diffrn_reflns_limit_k_max 18
_diffrn_reflns_limit_k_min -20
_diffrn_reflns_limit_l_max 20
_diffrn_reflns_limit_l_min -20
_diffrn_reflns_number 11381
_diffrn_reflns_theta_full 25.242
_diffrn_reflns_theta_max 28.219
_diffrn_reflns_theta_min 2.577
_exptl_absorpt_coefficient_mu 0.517
_exptl_absorpt_correction_type none
_exptl_crystal_colour colourless
_exptl_crystal_density_diffrn 1.583
_exptl_crystal_description plate
_exptl_crystal_F_000 1792
_exptl_crystal_size_max 0.350
_exptl_crystal_size_mid 0.210
_exptl_crystal_size_min 0.200
_refine_diff_density_max 0.886
_refine_diff_density_min -0.980
_refine_ls_extinction_method none
_refine_ls_goodness_of_fit_ref 1.040
_refine_ls_hydrogen_treatment constr
_refine_ls_matrix_type full
_refine_ls_number_parameters 262
_refine_ls_number_reflns 4574
_refine_ls_number_restraints 0
_refine_ls_restrained_S_all 1.040
_refine_ls_R_factor_all 0.0590
_refine_ls_R_factor_gt 0.0413
_refine_ls_shift/su_max 0.000
_refine_ls_shift/su_mean 0.000
_refine_ls_structure_factor_coef Fsqd
_refine_ls_weighting_details 'w=1/[\s^2^(Fo^2^)+(0.0510P)^2^+3.9605P] where P=(Fo^2^+2Fc^2^)/3'
_refine_ls_weighting_scheme calc
_refine_ls_wR_factor_gt 0.1040
_refine_ls_wR_factor_ref 0.1133
_reflns_number_gt 3437
_reflns_number_total 4574
_reflns_threshold_expression 'I > 2\s(I)'
_cod_data_source_file bt4030sup1.cif
_cod_data_source_block I
_cod_depositor_comments 'Adding full bibliography for 1544243.cif.'
_cod_original_cell_volume 3714.2(4)
_cod_database_code 1544243
_cod_database_fobs_code 1544243
_shelx_space_group_comment
;
The symmetry employed for this shelxl refinement is uniquely defined
by the following loop, which should always be used as a source of
symmetry information in preference to the above space-group names.
They are only intended as comments.
;
_shelx_estimated_absorpt_t_min 0.840
_shelx_estimated_absorpt_t_max 0.904

loop_
_space_group_symop_operation_xyz
'x, y, z'
'-x, y, -z+1/2'
'x+1/2, y+1/2, z'
'-x+1/2, y+1/2, -z+1/2'
'-x, -y, -z'
'x, -y, z-1/2'
'-x+1/2, -y+1/2, -z'
'x+1/2, -y+1/2, z-1/2'

loop_
_atom_site_type_symbol
_atom_site_label
_atom_site_fract_x
_atom_site_fract_y
_atom_site_fract_z
_atom_site_U_iso_or_equiv
_atom_site_adp_type
_atom_site_calc_flag
_atom_site_occupancy
Cl Cl1 0.32853(6) 0.12694(4) 0.13199(6) 0.0620(2) Uani d 1
Cl Cl2 0.43245(5) 0.39787(5) 0.01324(6) 0.0644(2) Uani d 1
Cl Cl3 0.34201(5) 0.45705(4) 0.27335(5) 0.05540(18) Uani d 1
O O1 0.18165(10) 0.29896(13) 0.14004(12) 0.0496(4) Uani d 1
N N1 0.27697(10) 0.17190(11) 0.37941(11) 0.0276(3) Uani d 1
N N2 0.37972(10) 0.20832(11) 0.35279(12) 0.0300(3) Uani d 1
N N3 0.31780(11) 0.25749(12) 0.26496(12) 0.0336(4) Uani d 1
C C1 0.35845(11) 0.16738(12) 0.40623(13) 0.0272(4) Uani d 1
C C4 0.23280(13) 0.25910(15) 0.22150(14) 0.0359(4) Uani d 1
C C5 0.21233(12) 0.21304(14) 0.28666(14) 0.0316(4) Uani d 1
N N6 0.13953(10) 0.21308(12) 0.27260(12) 0.0346(4) Uani d 1
C C7 0.15680(12) 0.17234(13) 0.36360(14) 0.0303(4) Uani d 1
C C8 0.10192(12) 0.16098(14) 0.39282(15) 0.0336(4) Uani d 1
H H8 0.0442 0.1782 0.3469 0.040 Uiso calc 1
C C9 0.13499(13) 0.12388(14) 0.49083(15) 0.0345(4) Uani d 1
H H9 0.0994 0.1157 0.5131 0.041 Uiso calc 1
C C10 0.21982(13) 0.09796(14) 0.55831(15) 0.0338(4) Uani d 1
H H10 0.2401 0.0722 0.6251 0.041 Uiso calc 1
C C11 0.27507(12) 0.10858(13) 0.53118(14) 0.0305(4) Uani d 1
H H11 0.3327 0.0910 0.5775 0.037 Uiso calc 1
C C12 0.24185(11) 0.14642(12) 0.43222(13) 0.0271(4) Uani d 1
C C13 0.42283(11) 0.11300(12) 0.49832(13) 0.0264(4) Uani d 1
C C14 0.40997(13) 0.02308(13) 0.50356(17) 0.0344(4) Uani d 1
H H14 0.3595 -0.0054 0.4479 0.041 Uiso calc 1
C C15 0.47300(15) -0.02355(15) 0.59233(19) 0.0429(5) Uani d 1
H H15 0.4647 -0.0851 0.5954 0.051 Uiso calc 1
N N16 0.54470(12) 0.01269(14) 0.67379(15) 0.0459(5) Uani d 1
C C17 0.55553(14) 0.09801(16) 0.66609(16) 0.0415(5) Uani d 1
H H17 0.6064 0.1248 0.7231 0.050 Uiso calc 1
C C18 0.49758(12) 0.15087(13) 0.58041(14) 0.0317(4) Uani d 1
H H18 0.5091 0.2116 0.5783 0.038 Uiso calc 1
C C19 0.34486(13) 0.29350(14) 0.20419(15) 0.0344(4) Uani d 1
C C20 0.35514(14) 0.23695(14) 0.14171(16) 0.0389(5) Uani d 1
C C21 0.38352(15) 0.26848(16) 0.08389(18) 0.0442(5) Uani d 1
H H21 0.3918 0.2295 0.0428 0.053 Uiso calc 1
C C22 0.39927(15) 0.35738(17) 0.08770(18) 0.0441(5) Uani d 1
C C23 0.38711(16) 0.41627(16) 0.14555(17) 0.0440(5) Uani d 1
H H23 0.3971 0.4778 0.1455 0.053 Uiso calc 1
C C24 0.35979(14) 0.38281(15) 0.20364(16) 0.0381(5) Uani d 1

loop_
_atom_site_aniso_label
_atom_site_aniso_U_11
_atom_site_aniso_U_22
_atom_site_aniso_U_33
_atom_site_aniso_U_12
_atom_site_aniso_U_13
_atom_site_aniso_U_23
Cl1 0.1095(6) 0.0359(3) 0.0802(4) 0.0179(3) 0.0779(5) 0.0153(3)
Cl2 0.0942(5) 0.0645(4) 0.0793(4) 0.0099(4) 0.0760(4) 0.0183(3)
Cl3 0.0916(5) 0.0457(3) 0.0555(3) 0.0027(3) 0.0581(4) 0.0002(3)
O1 0.0444(9) 0.0751(12) 0.0349(7) 0.0228(8) 0.0265(7) 0.0253(7)
N1 0.0283(7) 0.0344(8) 0.0220(6) 0.0037(6) 0.0159(6) 0.0034(6)
N2 0.0303(8) 0.0341(8) 0.0271(7) 0.0074(7) 0.0178(6) 0.0073(6)
N3 0.0364(9) 0.0420(9) 0.0293(7) 0.0113(7) 0.0232(7) 0.0133(7)
C1 0.0289(9) 0.0283(9) 0.0263(8) 0.0017(7) 0.0174(7) 0.0009(7)
C4 0.0377(11) 0.0473(12) 0.0277(8) 0.0121(9) 0.0220(8) 0.0099(8)
C5 0.0300(9) 0.0411(11) 0.0231(8) 0.0076(8) 0.0152(7) 0.0055(7)
N6 0.0319(8) 0.0461(10) 0.0274(7) 0.0078(7) 0.0182(7) 0.0063(7)
C7 0.0330(9) 0.0339(10) 0.0265(8) 0.0025(8) 0.0189(7) 0.0001(7)
C8 0.0314(9) 0.0405(11) 0.0323(9) 0.0027(8) 0.0206(8) -0.0006(8)
C9 0.0382(10) 0.0396(11) 0.0357(9) -0.0021(9) 0.0272(9) -0.0030(8)
C10 0.0417(11) 0.0360(10) 0.0295(9) 0.0002(9) 0.0241(8) 0.0017(8)
C11 0.0335(9) 0.0341(10) 0.0252(8) 0.0027(8) 0.0181(7) 0.0017(7)
C12 0.0300(9) 0.0302(9) 0.0253(8) 0.0002(7) 0.0185(7) -0.0011(7)
C13 0.0280(8) 0.0286(9) 0.0264(8) 0.0030(7) 0.0181(7) 0.0038(7)
C14 0.0325(10) 0.0297(10) 0.0456(10) 0.0014(8) 0.0256(9) 0.0025(8)
C15 0.0469(12) 0.0328(11) 0.0631(14) 0.0107(9) 0.0402(12) 0.0177(10)
N16 0.0430(10) 0.0521(12) 0.0448(10) 0.0175(9) 0.0270(9) 0.0224(9)
C17 0.0361(11) 0.0492(13) 0.0293(9) 0.0055(10) 0.0137(8) 0.0048(9)
C18 0.0321(9) 0.0322(10) 0.0289(9) 0.0027(8) 0.0169(8) 0.0020(7)
C19 0.0394(10) 0.0410(11) 0.0321(9) 0.0118(9) 0.0262(8) 0.0125(8)
C20 0.0501(12) 0.0373(11) 0.0414(10) 0.0165(9) 0.0336(10) 0.0152(9)
C21 0.0599(14) 0.0460(13) 0.0458(11) 0.0210(11) 0.0416(11) 0.0167(10)
C22 0.0533(13) 0.0531(14) 0.0437(11) 0.0105(11) 0.0384(11) 0.0161(10)
C23 0.0576(14) 0.0431(13) 0.0443(11) 0.0027(10) 0.0373(11) 0.0078(9)
C24 0.0450(12) 0.0444(12) 0.0328(9) 0.0070(9) 0.0273(9) 0.0064(8)

loop_
_atom_type_symbol
_atom_type_description
_atom_type_scat_dispersion_real
_atom_type_scat_dispersion_imag
_atom_type_scat_source
C C 0.0033 0.0016 'International Tables Vol C Tables 4.2.6.8 and 6.1.1.4'
H H 0.0000 0.0000 'International Tables Vol C Tables 4.2.6.8 and 6.1.1.4'
N N 0.0061 0.0033 'International Tables Vol C Tables 4.2.6.8 and 6.1.1.4'
O O 0.0106 0.0060 'International Tables Vol C Tables 4.2.6.8 and 6.1.1.4'
Cl Cl 0.1484 0.1585 'International Tables Vol C Tables 4.2.6.8 and 6.1.1.4'

loop_
_geom_angle_atom_site_label_1
_geom_angle_atom_site_label_2
_geom_angle_atom_site_label_3
_geom_angle
C5 N1 C1 121.08(15)
C5 N1 C12 105.83(15)
C1 N1 C12 132.97(15)
C1 N2 N3 117.77(16)
C4 N3 N2 126.33(16)
C4 N3 C19 118.44(15)
N2 N3 C19 113.84(15)
N2 C1 N1 122.12(16)
N2 C1 C13 118.59(16)
N1 C1 C13 119.29(15)
O1 C4 N3 122.37(18)
O1 C4 C5 124.34(19)
N3 C4 C5 113.19(15)
N6 C5 N1 114.25(16)
N6 C5 C4 126.71(17)
N1 C5 C4 118.69(17)
C5 N6 C7 103.98(15)
N6 C7 C8 127.68(18)
N6 C7 C12 111.52(16)
C8 C7 C12 120.69(17)
C9 C8 C7 117.32(18)
C9 C8 H8 121.3
C7 C8 H8 121.3
C8 C9 C10 121.43(18)
C8 C9 H9 119.3
C10 C9 H9 119.3
C11 C10 C9 122.24(17)
C11 C10 H10 118.9
C9 C10 H10 118.9
C10 C11 C12 116.45(17)
C10 C11 H11 121.8
C12 C11 H11 121.8
C11 C12 N1 133.68(17)
C11 C12 C7 121.88(17)
N1 C12 C7 104.36(15)
C18 C13 C14 118.72(17)
C18 C13 C1 120.06(17)
C14 C13 C1 121.22(17)
C15 C14 C13 117.98(19)
C15 C14 H14 121.0
C13 C14 H14 121.0
N16 C15 C14 124.0(2)
N16 C15 H15 118.0
C14 C15 H15 118.0
C17 N16 C15 116.66(18)
N16 C17 C18 124.4(2)
N16 C17 H17 117.8
C18 C17 H17 117.8
C13 C18 C17 118.23(19)
C13 C18 H18 120.9
C17 C18 H18 120.9
C24 C19 C20 118.44(18)
C24 C19 N3 122.39(18)
C20 C19 N3 119.16(19)
C21 C20 C19 121.1(2)
C21 C20 Cl1 119.30(17)
C19 C20 Cl1 119.51(16)
C22 C21 C20 118.2(2)
C22 C21 H21 120.9
C20 C21 H21 120.9
C21 C22 C23 122.57(19)
C21 C22 Cl2 118.58(17)
C23 C22 Cl2 118.82(19)
C22 C23 C24 118.0(2)
C22 C23 H23 121.0
C24 C23 H23 121.0
C19 C24 C23 121.6(2)
C19 C24 Cl3 120.51(15)
C23 C24 Cl3 117.90(18)

loop_
_geom_bond_atom_site_label_1
_geom_bond_atom_site_label_2
_geom_bond_distance
Cl1 C20 1.721(2)
Cl2 C22 1.738(2)
Cl3 C24 1.732(2)
O1 C4 1.215(2)
N1 C5 1.385(2)
N1 C1 1.391(2)
N1 C12 1.400(2)
N2 C1 1.286(2)
N2 N3 1.392(2)
N3 C4 1.377(3)
N3 C19 1.435(2)
C1 C13 1.479(2)
C4 C5 1.466(3)
C5 N6 1.307(2)
N6 C7 1.391(2)
C7 C8 1.400(3)
C7 C12 1.403(3)
C8 C9 1.377(3)
C8 H8 0.9500
C9 C10 1.399(3)
C9 H9 0.9500
C10 C11 1.381(3)
C10 H10 0.9500
C11 C12 1.393(2)
C11 H11 0.9500
C13 C18 1.377(3)
C13 C14 1.393(3)
C14 C15 1.385(3)
C14 H14 0.9500
C15 N16 1.334(3)
C15 H15 0.9500
N16 C17 1.323(3)
C17 C18 1.386(3)
C17 H17 0.9500
C18 H18 0.9500
C19 C24 1.382(3)
C19 C20 1.395(3)
C20 C21 1.390(3)
C21 C22 1.371(3)
C21 H21 0.9500
C22 C23 1.382(3)
C23 C24 1.388(3)
C23 H23 0.9500

loop_
_geom_torsion_atom_site_label_1
_geom_torsion_atom_site_label_2
_geom_torsion_atom_site_label_3
_geom_torsion_atom_site_label_4
_geom_torsion
C1 N2 N3 C4 -7.9(3)
C1 N2 N3 C19 -174.11(18)
N3 N2 C1 N1 -0.7(3)
N3 N2 C1 C13 178.54(16)
C5 N1 C1 N2 7.2(3)
C12 N1 C1 N2 -168.14(19)
C5 N1 C1 C13 -172.08(17)
C12 N1 C1 C13 12.6(3)
N2 N3 C4 O1 -174.6(2)
C19 N3 C4 O1 -9.0(3)
N2 N3 C4 C5 8.9(3)
C19 N3 C4 C5 174.55(18)
C1 N1 C5 N6 -179.24(17)
C12 N1 C5 N6 -2.8(2)
C1 N1 C5 C4 -5.5(3)
C12 N1 C5 C4 170.92(17)
O1 C4 C5 N6 -5.5(4)
N3 C4 C5 N6 170.9(2)
O1 C4 C5 N1 -178.4(2)
N3 C4 C5 N1 -2.0(3)
N1 C5 N6 C7 2.3(2)
C4 C5 N6 C7 -170.8(2)
C5 N6 C7 C8 175.1(2)
C5 N6 C7 C12 -1.0(2)
N6 C7 C8 C9 -175.5(2)
C12 C7 C8 C9 0.2(3)
C7 C8 C9 C10 -0.4(3)
C8 C9 C10 C11 0.5(3)
C9 C10 C11 C12 -0.2(3)
C10 C11 C12 N1 176.0(2)
C10 C11 C12 C7 0.0(3)
C5 N1 C12 C11 -174.6(2)
C1 N1 C12 C11 1.2(4)
C5 N1 C12 C7 1.9(2)
C1 N1 C12 C7 177.75(19)
N6 C7 C12 C11 176.42(18)
C8 C7 C12 C11 0.1(3)
N6 C7 C12 N1 -0.7(2)
C8 C7 C12 N1 -177.00(18)
N2 C1 C13 C18 57.3(2)
N1 C1 C13 C18 -123.43(19)
N2 C1 C13 C14 -121.9(2)
N1 C1 C13 C14 57.3(2)
C18 C13 C14 C15 0.8(3)
C1 C13 C14 C15 -179.91(17)
C13 C14 C15 N16 1.0(3)
C14 C15 N16 C17 -1.7(3)
C15 N16 C17 C18 0.5(3)
C14 C13 C18 C17 -1.9(3)
C1 C13 C18 C17 178.83(17)
N16 C17 C18 C13 1.3(3)
C4 N3 C19 C24 84.0(3)
N2 N3 C19 C24 -108.6(2)
C4 N3 C19 C20 -94.8(2)
N2 N3 C19 C20 72.6(2)
C24 C19 C20 C21 3.0(3)
N3 C19 C20 C21 -178.17(19)
C24 C19 C20 Cl1 -174.58(16)
N3 C19 C20 Cl1 4.3(3)
C19 C20 C21 C22 -1.6(3)
Cl1 C20 C21 C22 175.98(18)
C20 C21 C22 C23 -0.7(4)
C20 C21 C22 Cl2 -178.54(18)
C21 C22 C23 C24 1.6(4)
Cl2 C22 C23 C24 179.36(18)
C20 C19 C24 C23 -2.1(3)
N3 C19 C24 C23 179.1(2)
C20 C19 C24 Cl3 176.14(16)
N3 C19 C24 Cl3 -2.7(3)
C22 C23 C24 C19 -0.1(3)
C22 C23 C24 Cl3 -178.39(18)
